data_7236812
loop_
_publ_author_name
'Sk\'orka, \/Lukasz'
'Mouesca, Jean-Marie'
'Gosk, Jacek B.'
'Pu\'zniak, Roman'
'P\'ecaut, Jacques'
'Maurel, Vincent'
'Kulszewicz-Bajer, Irena'

_publ_section_title
;
 Towards enhancing spin states in doped arylamine compounds through
 extended planarity of the spin coupling moieties
;
_journal_issue 26
_journal_name_full 'Journal of Materials Chemistry C'
_journal_page_first 6563
_journal_paper_doi 10.1039/C7TC01932G
_journal_volume 5
_journal_year 2017
_chemical_formula_sum 'C47 H52 Br2 N2 O2'
_chemical_formula_weight 836.72
_space_group_crystal_system monoclinic
_space_group_IT_number 4
_space_group_name_Hall 'P 2yb'
_space_group_name_H-M_alt 'P 1 21 1'
_atom_sites_solution_hydrogens geom
_audit_creation_method SHELXL-2013
_audit_update_record
;
2017-04-25 deposited with the CCDC.
2017-06-09 downloaded from the CCDC.
;
_cell_angle_alpha 90
_cell_angle_beta 92.352(5)
_cell_angle_gamma 90
_cell_formula_units_Z 4
_cell_length_a 17.5869(9)
_cell_length_b 11.4858(6)
_cell_length_c 20.3691(13)
_cell_measurement_reflns_used 4336
_cell_measurement_temperature 150(2)
_cell_measurement_theta_max 24.8320
_cell_measurement_theta_min 2.3060
_cell_volume 4111.1(4)
_computing_cell_refinement
;
Agilent Technologies, (2014), CrysAlisPro Software system, 
version 1.171. 37.35, Agilent Technologies UK Ltd, Oxford, UK
;
_computing_data_collection
;
Agilent Technologies, (2014), CrysAlisPro Software system, 
version 1.171.37.35, Agilent Technologies UK Ltd, Oxford, UK
;
_computing_data_reduction
;
Agilent Technologies, (2014), CrysAlisPro Software system, 
version 1.171. 37.35, Agilent Technologies UK Ltd, Oxford, UK
;
_computing_molecular_graphics
;
Mercury 3.1 New software for searching the Cambridge Structural Database 
and visualizing crystal structures (I.J. Bruno, J.C. Cole, P.R. Edgington, 
M. Kessler, C.F. Macrae, P. McCabe, J. Pearson, R. Taylor, 
Acta Cryst., 2002, B58, 389-397)
;
_computing_publication_material
;
SHELXL-2013 
(Sheldrick, Acta Cryst. A64, 112-122)
;
_computing_structure_refinement
;
OLEX2: a complete structure solution, refinement and analysis program 
(O. V. Dolomanov, L. J. Bourhis, R. J. Gildea, J. A. K. Howard and 
H. Puschmann. J. Appl. Cryst. 2009, 42, 339-34).
;
_computing_structure_solution
;
SUPERFLIP program (Palatinus, L. & Chapuis, G. J. Appl. Cryst., 2007,
 40, 786-790)
;
_diffrn_ambient_temperature 150(2)
_diffrn_detector_area_resol_mean 15.9653
_diffrn_measured_fraction_theta_full 0.999
_diffrn_measured_fraction_theta_max 1.000
_diffrn_measurement_details
;
#__ type_ start__ end____ width___ exp.time_
  1 omega  -47.00   99.00   1.0000   10.0000
omega____ theta____ kappa____ phi______ frames
    -       25.7176    0.0000  120.0000 146

#__ type_ start__ end____ width___ exp.time_
  2 omega -103.00  -35.00   1.0000   10.0000
omega____ theta____ kappa____ phi______ frames
    -      -26.9676 -178.0000    0.0000 68

#__ type_ start__ end____ width___ exp.time_
  3 omega  -96.00   -6.00   1.0000   10.0000
omega____ theta____ kappa____ phi______ frames
    -      -26.9676  -57.0000  120.0000 90

#__ type_ start__ end____ width___ exp.time_
  4 omega -104.00  -32.00   1.0000   10.0000
omega____ theta____ kappa____ phi______ frames
    -      -26.9676  178.0000 -180.0000 72

#__ type_ start__ end____ width___ exp.time_
  5 omega  -48.00  -21.00   1.0000   10.0000
omega____ theta____ kappa____ phi______ frames
    -      -26.9676   57.0000   30.0000 27

#__ type_ start__ end____ width___ exp.time_
  6 omega  -96.00  -68.00   1.0000   10.0000
omega____ theta____ kappa____ phi______ frames
    -      -26.9676  -57.0000 -120.0000 28

;
_diffrn_measurement_device_type 'Xcalibur, Sapphire3'
_diffrn_measurement_method '\w scans'
_diffrn_radiation_type MoK\a
_diffrn_radiation_wavelength 0.71073
_diffrn_reflns_av_R_equivalents 0.0723
_diffrn_reflns_av_unetI/netI 0.1375
_diffrn_reflns_Laue_measured_fraction_full 0.999
_diffrn_reflns_Laue_measured_fraction_max 1.000
_diffrn_reflns_limit_h_max 21
_diffrn_reflns_limit_h_min -21
_diffrn_reflns_limit_k_max 14
_diffrn_reflns_limit_k_min -14
_diffrn_reflns_limit_l_max 25
_diffrn_reflns_limit_l_min -24
_diffrn_reflns_number 32117
_diffrn_reflns_point_group_measured_fraction_full 1.000
_diffrn_reflns_point_group_measured_fraction_max 0.999
_diffrn_reflns_theta_full 25.242
_diffrn_reflns_theta_max 26.368
_diffrn_reflns_theta_min 2.001
_diffrn_source 'Enhance (Mo) X-ray Source'
_exptl_absorpt_coefficient_mu 2.012
_exptl_absorpt_correction_T_max 0.999
_exptl_absorpt_correction_T_min 0.994
_exptl_absorpt_correction_type analytical
_exptl_absorpt_process_details
;
CrysAlisPro, Agilent Technologies,
Version 1.171.37.35g (release 09-12-2014 CrysAlis171 .NET)
(compiled Dec  9 2014,15:38:47)
Analytical numeric absorption correction using a multifaceted crystal
			model based on expressions derived by R.C. Clark & J.S. Reid.
(Clark, R. C. & Reid, J. S. (1995). Acta Cryst. A51, 887-897)
Empirical absorption correction using spherical harmonics,
 implemented in SCALE3 ABSPACK scaling algorithm.
;
_exptl_crystal_colour 'translucent colourless'
_exptl_crystal_density_diffrn 1.352
_exptl_crystal_description needle
_exptl_crystal_F_000 1736
_exptl_crystal_size_max 1.0718
_exptl_crystal_size_mid 0.2363
_exptl_crystal_size_min 0.0662
_refine_diff_density_max 0.730
_refine_diff_density_min -0.628
_refine_diff_density_rms 0.096
_refine_ls_abs_structure_details
; 
 Flack x determined using 3420 quotients [(I+)-(I-)]/[(I+)+(I-)] 
 (Parsons and Flack (2004), Acta Cryst. A60, s61). 
;
_refine_ls_abs_structure_Flack 0.020(7)
_refine_ls_extinction_method none
_refine_ls_goodness_of_fit_ref 1.054
_refine_ls_hydrogen_treatment constr
_refine_ls_matrix_type full
_refine_ls_number_parameters 987
_refine_ls_number_reflns 16803
_refine_ls_number_restraints 32
_refine_ls_restrained_S_all 1.053
_refine_ls_R_factor_all 0.1269
_refine_ls_R_factor_gt 0.0766
_refine_ls_shift/su_max 0.000
_refine_ls_shift/su_mean 0.000
_refine_ls_structure_factor_coef Fsqd
_refine_ls_weighting_details 'w=1/[\s^2^(Fo^2^)+(0.0623P)^2^+0.8190P] where P=(Fo^2^+2Fc^2^)/3'
_refine_ls_weighting_scheme calc
_refine_ls_wR_factor_gt 0.1580
_refine_ls_wR_factor_ref 0.1851
_reflns_Friedel_coverage 0.901
_reflns_Friedel_fraction_full 1.000
_reflns_Friedel_fraction_max 0.999
_reflns_number_gt 10920
_reflns_number_total 16803
_reflns_threshold_expression 'I > 2\s(I)'
_cod_data_source_file c7tc01932g2.cif
_cod_data_source_block luxxx
_cod_original_sg_symbol_H-M 'P 21'
_cod_database_code 7236812
_shelx_space_group_comment
; 
The symmetry employed for this shelxl refinement is uniquely defined 
by the following loop, which should always be used as a source of 
symmetry information in preference to the above space-group names. 
They are only intended as comments. 
;
_shelxl_version_number 2013-4

loop_
_space_group_symop_operation_xyz
'x, y, z'
'-x, y+1/2, -z'

loop_
_atom_site_label
_atom_site_type_symbol
_atom_site_fract_x
_atom_site_fract_y
_atom_site_fract_z
_atom_site_U_iso_or_equiv
_atom_site_adp_type
_atom_site_occupancy
_atom_site_site_symmetry_order
_atom_site_calc_flag
_atom_site_refinement_flags_posn
_atom_site_refinement_flags_adp
_atom_site_refinement_flags_occupancy
_atom_site_disorder_assembly
_atom_site_disorder_group
Br1 Br -0.11753(8) 0.74818(12) 0.18364(8) 0.0603(4) Uani 1 1 d . . . . .
Br2 Br 0.72976(8) 0.50323(16) 0.19622(9) 0.0745(5) Uani 1 1 d . . . . .
O1 O 0.0565(5) -0.0175(7) 0.0425(4) 0.0386(19) Uani 1 1 d . . . . .
O2 O 0.3340(4) -0.1226(6) 0.0427(4) 0.0363(19) Uani 1 1 d . . . . .
N1 N 0.1431(5) 0.4076(7) 0.1581(4) 0.0214(18) Uani 1 1 d . . . . .
N2 N 0.4104(5) 0.3180(7) 0.1428(4) 0.0249(19) Uani 1 1 d . . . . .
C1 C 0.0849(5) 0.4884(9) 0.1659(5) 0.024(2) Uani 1 1 d . . . . .
C2 C 0.0135(6) 0.4512(9) 0.1874(5) 0.032(3) Uani 1 1 d . . . . .
H2 H 0.0063 0.3710 0.1968 0.038 Uiso 1 1 calc R U . . .
C3 C -0.0452(6) 0.5260(11) 0.1951(6) 0.038(3) Uani 1 1 d . . . . .
H3 H -0.0923 0.4999 0.2110 0.046 Uiso 1 1 calc R U . . .
C4 C -0.0338(6) 0.6440(11) 0.1787(5) 0.039(3) Uani 1 1 d . . . . .
C5 C 0.0341(6) 0.6828(9) 0.1576(5) 0.031(3) Uani 1 1 d . . . . .
H5 H 0.0398 0.7628 0.1471 0.037 Uiso 1 1 calc R U . . .
C6 C 0.0951(5) 0.6075(9) 0.1511(5) 0.023(2) Uani 1 1 d . . . . .
C7 C 0.1702(5) 0.6554(9) 0.1284(5) 0.025(2) Uani 1 1 d . . . . .
C8 C 0.2322(6) 0.5653(8) 0.1338(5) 0.023(2) Uani 1 1 d . . . . .
C9 C 0.3061(6) 0.5936(9) 0.1208(5) 0.029(2) Uani 1 1 d . . . . .
H9 H 0.3169 0.6730 0.1120 0.034 Uiso 1 1 calc R U . . .
C10 C 0.3662(5) 0.5153(8) 0.1197(5) 0.022(2) Uani 1 1 d . . . . .
C11 C 0.4450(6) 0.5438(9) 0.0958(6) 0.032(3) Uani 1 1 d . . . . .
C12 C 0.5024(6) 0.4730(9) 0.1356(5) 0.029(2) Uani 1 1 d . . . . .
C13 C 0.5760(6) 0.5161(10) 0.1511(5) 0.035(3) Uani 1 1 d . . . . .
H13 H 0.5873 0.5952 0.1420 0.042 Uiso 1 1 calc R U . . .
C14 C 0.6303(6) 0.4481(12) 0.1785(6) 0.044(3) Uani 1 1 d . . . . .
C15 C 0.6155(7) 0.3275(12) 0.1891(6) 0.042(3) Uani 1 1 d . . . . .
H15 H 0.6548 0.2769 0.2050 0.051 Uiso 1 1 calc R U . . .
C16 C 0.5431(7) 0.2860(11) 0.1758(6) 0.041(3) Uani 1 1 d . . . . .
H16 H 0.5320 0.2064 0.1838 0.049 Uiso 1 1 calc R U . . .
C17 C 0.4865(6) 0.3581(9) 0.1511(5) 0.025(2) Uani 1 1 d . . . . .
C18 C 0.3512(6) 0.4017(8) 0.1384(5) 0.021(2) Uani 1 1 d . . . . .
C19 C 0.2783(6) 0.3688(9) 0.1581(5) 0.022(2) Uani 1 1 d . . . . .
C20 C 0.2185(5) 0.4472(8) 0.1480(5) 0.019(2) Uani 1 1 d . . . . .
C21 C 0.2674(6) 0.2565(9) 0.1946(5) 0.025(2) Uani 1 1 d . . . . .
H21A H 0.2568 0.1936 0.1630 0.038 Uiso 1 1 calc R U . . .
H21B H 0.2245 0.2645 0.2235 0.038 Uiso 1 1 calc R U . . .
H21C H 0.3137 0.2384 0.2210 0.038 Uiso 1 1 calc R U . . .
C22 C 0.1933(6) 0.7606(9) 0.1728(6) 0.038(3) Uani 1 1 d . . . . .
H22A H 0.1540 0.8210 0.1687 0.057 Uiso 1 1 calc R U . . .
H22B H 0.2419 0.7923 0.1590 0.057 Uiso 1 1 calc R U . . .
H22C H 0.1986 0.7350 0.2186 0.057 Uiso 1 1 calc R U . . .
C23 C 0.1593(6) 0.6991(8) 0.0567(5) 0.029(3) Uani 1 1 d . . . . .
H23A H 0.1150 0.7523 0.0541 0.035 Uiso 1 1 calc R U . . .
H23B H 0.2047 0.7448 0.0456 0.035 Uiso 1 1 calc R U . . .
C24 C 0.1470(6) 0.6043(9) 0.0058(5) 0.029(2) Uani 1 1 d . . . . .
H24A H 0.1013 0.5591 0.0166 0.034 Uiso 1 1 calc R U . . .
H24B H 0.1911 0.5506 0.0087 0.034 Uiso 1 1 calc R U . . .
C25 C 0.1370(7) 0.6482(11) -0.0659(6) 0.041(3) Uani 1 1 d . . . . .
H25A H 0.0890 0.6930 -0.0707 0.049 Uiso 1 1 calc R U . . .
H25B H 0.1795 0.7014 -0.0754 0.049 Uiso 1 1 calc R U . . .
C26 C 0.1352(8) 0.5515(11) -0.1142(6) 0.053(4) Uani 1 1 d . . . . .
H26A H 0.0902 0.5018 -0.1073 0.064 Uiso 1 1 calc R U . . .
H26B H 0.1813 0.5030 -0.1074 0.064 Uiso 1 1 calc R U . . .
C27 C 0.1315(10) 0.5984(15) -0.1849(6) 0.075(5) Uani 1 1 d . . . . .
H27A H 0.1362 0.5335 -0.2157 0.113 Uiso 1 1 calc R U . . .
H27B H 0.1731 0.6536 -0.1905 0.113 Uiso 1 1 calc R U . . .
H27C H 0.0827 0.6378 -0.1935 0.113 Uiso 1 1 calc R U . . .
C28 C 0.4626(7) 0.6726(10) 0.0964(7) 0.052(4) Uani 1 1 d . . . . .
H28A H 0.4226 0.7144 0.0711 0.078 Uiso 1 1 calc R U . . .
H28B H 0.5117 0.6858 0.0765 0.078 Uiso 1 1 calc R U . . .
H28C H 0.4650 0.7009 0.1418 0.078 Uiso 1 1 calc R U . . .
C29 C 0.4485(6) 0.4994(11) 0.0208(5) 0.040(3) Uani 1 1 d . . . . .
H29A H 0.5013 0.5095 0.0066 0.048 Uiso 1 1 calc R U . . .
H29B H 0.4373 0.4149 0.0199 0.048 Uiso 1 1 calc R U . . .
C30 C 0.3961(8) 0.5580(12) -0.0285(7) 0.052(4) Uani 1 1 d . . . . .
H30A H 0.4131 0.6397 -0.0326 0.062 Uiso 1 1 calc R U . A 1
H30B H 0.3448 0.5599 -0.0102 0.062 Uiso 1 1 calc R U . A 1
C31 C 0.3881(10) 0.5077(18) -0.0963(8) 0.053(4) Uani 0.83(2) 1 d . U P B 1
H31A H 0.3575 0.5613 -0.1248 0.064 Uiso 0.83(2) 1 calc R U P B 1
H31B H 0.4391 0.5006 -0.1148 0.064 Uiso 0.83(2) 1 calc R U P B 1
C31B C 0.397(6) 0.442(9) -0.085(4) 0.052(7) Uani 0.17(2) 1 d . U P B 2
H31C H 0.3810 0.3682 -0.0643 0.062 Uiso 0.17(2) 1 calc R U P B 2
H31D H 0.4483 0.4309 -0.1022 0.062 Uiso 0.17(2) 1 calc R U P B 2
C32 C 0.3509(10) 0.3913(15) -0.0962(8) 0.052(4) Uani 0.83(2) 1 d . U P B 1
H32A H 0.3034 0.3953 -0.0719 0.062 Uiso 0.83(2) 1 calc R U P B 1
H32B H 0.3852 0.3340 -0.0740 0.062 Uiso 0.83(2) 1 calc R U P B 1
C32B C 0.329(4) 0.480(3) -0.152(4) 0.055(6) Uani 0.17(2) 1 d D U P B 2
H32C H 0.2793 0.5078 -0.1381 0.065 Uiso 0.17(2) 1 calc R U P B 2
H32D H 0.3502 0.5328 -0.1858 0.065 Uiso 0.17(2) 1 calc R U P B 2
C33 C 0.3322(10) 0.3512(16) -0.1697(8) 0.084(6) Uani 1 1 d D . . . .
H33A H 0.3074 0.2749 -0.1696 0.126 Uiso 0.83(2) 1 calc R U P B 1
H33B H 0.3795 0.3460 -0.1933 0.126 Uiso 0.83(2) 1 calc R U P B 1
H33C H 0.2982 0.4081 -0.1915 0.126 Uiso 0.83(2) 1 calc R U P B 1
H33D H 0.3181 0.3050 -0.1316 0.126 Uiso 0.17(2) 1 calc R U P B 2
H33E H 0.3839 0.3305 -0.1817 0.126 Uiso 0.17(2) 1 calc R U P B 2
H33F H 0.2965 0.3353 -0.2068 0.126 Uiso 0.17(2) 1 calc R U P B 2
C34 C 0.1213(6) 0.2981(8) 0.1269(5) 0.022(2) Uani 1 1 d . . . . .
C35 C 0.0932(6) 0.2057(9) 0.1644(5) 0.029(2) Uani 1 1 d . . . . .
H35 H 0.0889 0.2138 0.2105 0.034 Uiso 1 1 calc R U . . .
C36 C 0.0720(6) 0.1031(9) 0.1332(6) 0.031(3) Uani 1 1 d . . . . .
H36 H 0.0517 0.0414 0.1581 0.037 Uiso 1 1 calc R U . . .
C37 C 0.0797(6) 0.0886(9) 0.0676(6) 0.030(2) Uani 1 1 d . . . . .
C38 C 0.1076(6) 0.1795(9) 0.0308(5) 0.031(3) Uani 1 1 d . . . . .
H38 H 0.1122 0.1709 -0.0153 0.037 Uiso 1 1 calc R U . . .
C39 C 0.1286(6) 0.2818(8) 0.0610(5) 0.024(2) Uani 1 1 d . . . . .
H39 H 0.1487 0.3429 0.0355 0.029 Uiso 1 1 calc R U . . .
C40 C 0.0604(7) -0.0335(10) -0.0251(6) 0.043(3) Uani 1 1 d . . . . .
H40A H 0.0283 0.0244 -0.0481 0.064 Uiso 1 1 calc R U . . .
H40B H 0.0425 -0.1119 -0.0367 0.064 Uiso 1 1 calc R U . . .
H40C H 0.1132 -0.0243 -0.0379 0.064 Uiso 1 1 calc R U . . .
C41 C 0.3948(6) 0.2041(8) 0.1158(5) 0.026(2) Uani 1 1 d . . . . .
C42 C 0.4083(6) 0.1028(9) 0.1518(5) 0.029(3) Uani 1 1 d . . . . .
H42 H 0.4314 0.1074 0.1947 0.035 Uiso 1 1 calc R U . . .
C43 C 0.3886(6) -0.0040(9) 0.1258(5) 0.031(3) Uani 1 1 d . . . . .
H43 H 0.3988 -0.0726 0.1506 0.038 Uiso 1 1 calc R U . . .
C44 C 0.3540(6) -0.0126(9) 0.0637(5) 0.030(2) Uani 1 1 d . . . . .
C45 C 0.3391(7) 0.0888(10) 0.0278(5) 0.033(3) Uani 1 1 d . . . . .
H45 H 0.3145 0.0842 -0.0145 0.039 Uiso 1 1 calc R U . . .
C46 C 0.3595(6) 0.1938(9) 0.0533(5) 0.028(2) Uani 1 1 d . . . . .
H46 H 0.3497 0.2621 0.0281 0.033 Uiso 1 1 calc R U . . .
C47 C 0.3129(8) -0.1367(11) -0.0254(6) 0.050(4) Uani 1 1 d . . . . .
H47A H 0.3549 -0.1115 -0.0521 0.075 Uiso 1 1 calc R U . . .
H47B H 0.2677 -0.0894 -0.0363 0.075 Uiso 1 1 calc R U . . .
H47C H 0.3015 -0.2188 -0.0344 0.075 Uiso 1 1 calc R U . . .
Br51 Br 0.71535(7) 0.15658(13) 0.32815(7) 0.0558(4) Uani 1 1 d . . . . .
Br52 Br -0.14376(7) 0.48124(11) 0.36189(7) 0.0460(3) Uani 1 1 d . . . . .
O51 O 0.3364(4) -0.4140(6) 0.4372(4) 0.0305(17) Uani 1 1 d . . . . .
O52 O 0.0389(5) -0.3066(6) 0.4346(4) 0.035(2) Uani 1 1 d . . . . .
N51 N 0.3798(4) 0.0311(6) 0.3312(4) 0.0214(19) Uani 1 1 d . . . . .
N52 N 0.1136(4) 0.1322(6) 0.3375(4) 0.0190(18) Uani 1 1 d . . . . .
C51 C 0.4574(6) 0.0629(8) 0.3311(5) 0.024(2) Uani 1 1 d . . . . .
C52 C 0.5113(6) -0.0207(10) 0.3133(5) 0.035(3) Uani 1 1 d . . . . .
H52 H 0.4951 -0.0972 0.3019 0.041 Uiso 1 1 calc R U . . .
C53 C 0.5874(6) 0.0077(10) 0.3122(6) 0.039(3) Uani 1 1 d . . . . .
H53 H 0.6233 -0.0491 0.2999 0.046 Uiso 1 1 calc R U . . .
C54 C 0.6121(6) 0.1214(9) 0.3294(5) 0.029(3) Uani 1 1 d . . . . .
C55 C 0.5597(6) 0.2004(10) 0.3454(5) 0.032(3) Uani 1 1 d . . . . .
H55 H 0.5764 0.2770 0.3561 0.038 Uiso 1 1 calc R U . . .
C56 C 0.4813(6) 0.1760(8) 0.3473(5) 0.023(2) Uani 1 1 d . . . . .
C57 C 0.4273(6) 0.2684(8) 0.3713(5) 0.025(2) Uani 1 1 d . . . . .
C58 C 0.3454(5) 0.2293(8) 0.3638(5) 0.019(2) Uani 1 1 d . . . . .
C59 C 0.2862(5) 0.3087(8) 0.3729(5) 0.019(2) Uani 1 1 d . . . . .
H59 H 0.2993 0.3865 0.3843 0.023 Uiso 1 1 calc R U . . .
C60 C 0.2098(5) 0.2803(7) 0.3663(4) 0.017(2) Uani 1 1 d . . . . .
C61 C 0.1516(5) 0.3751(8) 0.3772(5) 0.019(2) Uani 1 1 d . . . . .
C62 C 0.0707(6) 0.3305(8) 0.3622(5) 0.018(2) Uani 1 1 d . . . . .
C63 C 0.0108(6) 0.4094(9) 0.3666(5) 0.023(2) Uani 1 1 d . . . . .
H63 H 0.0210 0.4880 0.3784 0.028 Uiso 1 1 calc R U . . .
C64 C -0.0632(6) 0.3737(9) 0.3538(5) 0.028(2) Uani 1 1 d . . . . .
C65 C -0.0783(6) 0.2614(10) 0.3343(5) 0.035(3) Uani 1 1 d . . . . .
H65 H -0.1291 0.2378 0.3239 0.042 Uiso 1 1 calc R U . . .
C66 C -0.0195(6) 0.1834(9) 0.3299(5) 0.027(2) Uani 1 1 d . . . . .
H66 H -0.0302 0.1052 0.3175 0.032 Uiso 1 1 calc R U . . .
C67 C 0.0554(6) 0.2173(8) 0.3434(4) 0.020(2) Uani 1 1 d . . . . .
C68 C 0.1902(5) 0.1684(8) 0.3453(4) 0.018(2) Uani 1 1 d . . . . .
C69 C 0.2478(6) 0.0899(7) 0.3274(4) 0.016(2) Uani 1 1 d . . . . .
C70 C 0.3242(5) 0.1171(8) 0.3414(5) 0.020(2) Uani 1 1 d . . . . .
C71 C 0.2274(5) -0.0119(8) 0.2835(4) 0.022(2) Uani 1 1 d . . . . .
H71A H 0.2153 -0.0795 0.3105 0.034 Uiso 1 1 calc R U . . .
H71B H 0.2705 -0.0306 0.2564 0.034 Uiso 1 1 calc R U . . .
H71C H 0.1831 0.0082 0.2550 0.034 Uiso 1 1 calc R U . . .
C72 C 0.4373(6) 0.3813(8) 0.3284(5) 0.027(2) Uani 1 1 d . . . . .
H72A H 0.4140 0.4478 0.3500 0.040 Uiso 1 1 calc R U . . .
H72B H 0.4125 0.3696 0.2849 0.040 Uiso 1 1 calc R U . . .
H72C H 0.4916 0.3965 0.3236 0.040 Uiso 1 1 calc R U . . .
C73 C 0.4450(6) 0.2991(9) 0.4442(5) 0.028(2) Uani 1 1 d . . . . .
H73A H 0.4987 0.3248 0.4492 0.034 Uiso 1 1 calc R U . . .
H73B H 0.4125 0.3654 0.4564 0.034 Uiso 1 1 calc R U . . .
C74 C 0.4325(6) 0.1986(9) 0.4917(5) 0.029(2) Uani 1 1 d . . . . .
H74A H 0.3805 0.1677 0.4832 0.034 Uiso 1 1 calc R U . . .
H74B H 0.4687 0.1354 0.4819 0.034 Uiso 1 1 calc R U . . .
C75 C 0.4421(6) 0.2289(10) 0.5642(5) 0.030(2) Uani 1 1 d . . . . .
H75A H 0.4060 0.2918 0.5746 0.036 Uiso 1 1 calc R U . . .
H75B H 0.4943 0.2584 0.5735 0.036 Uiso 1 1 calc R U . . .
C76 C 0.4281(7) 0.1239(10) 0.6082(6) 0.045(3) Uani 1 1 d . . . . .
H76A H 0.3764 0.0934 0.5974 0.054 Uiso 1 1 calc R U . . .
H76B H 0.4650 0.0621 0.5979 0.054 Uiso 1 1 calc R U . . .
C77 C 0.4347(8) 0.1485(11) 0.6803(6) 0.049(3) Uani 1 1 d . . . . .
H77A H 0.3993 0.2109 0.6911 0.073 Uiso 1 1 calc R U . . .
H77B H 0.4868 0.1727 0.6923 0.073 Uiso 1 1 calc R U . . .
H77C H 0.4222 0.0780 0.7047 0.073 Uiso 1 1 calc R U . . .
C78 C 0.1682(6) 0.4802(9) 0.3309(5) 0.026(2) Uani 1 1 d . . . . .
H78A H 0.2202 0.5082 0.3401 0.039 Uiso 1 1 calc R U . . .
H78B H 0.1320 0.5431 0.3386 0.039 Uiso 1 1 calc R U . . .
H78C H 0.1628 0.4548 0.2850 0.039 Uiso 1 1 calc R U . . .
C79 C 0.1583(6) 0.4190(9) 0.4492(5) 0.027(2) Uani 1 1 d . . . . .
H79A H 0.2073 0.4608 0.4552 0.032 Uiso 1 1 calc R U . . .
H79B H 0.1173 0.4767 0.4551 0.032 Uiso 1 1 calc R U . . .
C80 C 0.1542(7) 0.3321(10) 0.5026(5) 0.034(3) Uani 1 1 d . . . . .
H80A H 0.1996 0.2812 0.5023 0.041 Uiso 1 1 calc R U . . .
H80B H 0.1086 0.2826 0.4946 0.041 Uiso 1 1 calc R U . . .
C81 C 0.1501(8) 0.3910(12) 0.5708(5) 0.052(4) Uani 1 1 d . . . . .
H81A H 0.1916 0.4491 0.5750 0.063 Uiso 1 1 calc R U . . .
H81B H 0.1014 0.4341 0.5718 0.063 Uiso 1 1 calc R U . . .
C82 C 0.1556(8) 0.3136(13) 0.6293(7) 0.061(4) Uani 1 1 d . . . . .
H82A H 0.1195 0.2481 0.6229 0.074 Uiso 1 1 calc R U . . .
H82B H 0.1408 0.3579 0.6685 0.074 Uiso 1 1 calc R U . . .
C83 C 0.2339(7) 0.2665(14) 0.6412(7) 0.061(4) Uani 1 1 d . . . . .
H83A H 0.2403 0.1965 0.6145 0.092 Uiso 1 1 calc R U . . .
H83B H 0.2417 0.2467 0.6878 0.092 Uiso 1 1 calc R U . . .
H83C H 0.2713 0.3253 0.6292 0.092 Uiso 1 1 calc R U . . .
C84 C 0.3653(5) -0.0844(8) 0.3592(5) 0.020(2) Uani 1 1 d . . . . .
C85 C 0.3637(6) -0.1816(9) 0.3201(6) 0.030(3) Uani 1 1 d . . . . .
H85 H 0.3698 -0.1732 0.2742 0.036 Uiso 1 1 calc R U . . .
C86 C 0.3533(6) -0.2913(8) 0.3458(5) 0.025(2) Uani 1 1 d . . . . .
H86 H 0.3523 -0.3582 0.3183 0.030 Uiso 1 1 calc R U . . .
C87 C 0.3443(6) -0.3012(8) 0.4140(5) 0.026(2) Uani 1 1 d . . . . .
C88 C 0.3434(6) -0.2036(8) 0.4537(6) 0.029(3) Uani 1 1 d . . . . .
H88 H 0.3358 -0.2108 0.4994 0.034 Uiso 1 1 calc R U . . .
C89 C 0.3539(6) -0.0943(9) 0.4255(5) 0.027(2) Uani 1 1 d . . . . .
H89 H 0.3532 -0.0265 0.4521 0.032 Uiso 1 1 calc R U . . .
C90 C 0.3361(7) -0.4247(9) 0.5063(5) 0.038(3) Uani 1 1 d . . . . .
H90A H 0.3347 -0.5073 0.5183 0.057 Uiso 1 1 calc R U . . .
H90B H 0.2911 -0.3854 0.5226 0.057 Uiso 1 1 calc R U . . .
H90C H 0.3822 -0.3888 0.5260 0.057 Uiso 1 1 calc R U . . .
C91 C 0.0964(5) 0.0175(8) 0.3628(5) 0.022(2) Uani 1 1 d . . . . .
C92 C 0.0610(6) -0.0665(8) 0.3226(5) 0.022(2) Uani 1 1 d . . . . .
H92 H 0.0497 -0.0500 0.2776 0.026 Uiso 1 1 calc R U . . .
C93 C 0.0424(6) -0.1728(9) 0.3482(5) 0.029(3) Uani 1 1 d . . . . .
H93 H 0.0177 -0.2293 0.3207 0.035 Uiso 1 1 calc R U . . .
C94 C 0.0595(5) -0.1988(8) 0.4139(5) 0.022(2) Uani 1 1 d . . . . .
C95 C 0.0962(6) -0.1175(8) 0.4537(5) 0.026(2) Uani 1 1 d . . . . .
H95 H 0.1087 -0.1352 0.4984 0.031 Uiso 1 1 calc R U . . .
C96 C 0.1149(5) -0.0077(8) 0.4275(5) 0.022(2) Uani 1 1 d . . . . .
H96 H 0.1403 0.0486 0.4545 0.026 Uiso 1 1 calc R U . . .
C97 C 0.0456(7) -0.3279(9) 0.5035(5) 0.038(3) Uani 1 1 d . . . . .
H97A H 0.0195 -0.4007 0.5136 0.058 Uiso 1 1 calc R U . . .
H97B H 0.0223 -0.2635 0.5271 0.058 Uiso 1 1 calc R U . . .
H97C H 0.0995 -0.3340 0.5173 0.058 Uiso 1 1 calc R U . . .

loop_
_atom_site_aniso_label
_atom_site_aniso_U_11
_atom_site_aniso_U_22
_atom_site_aniso_U_33
_atom_site_aniso_U_23
_atom_site_aniso_U_13
_atom_site_aniso_U_12
Br1 0.0385(8) 0.0606(9) 0.0831(11) -0.0020(8) 0.0172(7) 0.0187(7)
Br2 0.0278(8) 0.0970(13) 0.0971(13) -0.0170(11) -0.0186(7) -0.0058(8)
O1 0.053(5) 0.027(4) 0.035(5) -0.005(4) -0.003(4) 0.000(4)
O2 0.038(5) 0.030(4) 0.041(5) 0.001(4) 0.006(4) -0.003(3)
N1 0.023(5) 0.019(4) 0.022(5) 0.001(4) -0.003(4) 0.002(3)
N2 0.017(5) 0.028(5) 0.029(5) 0.005(4) -0.003(4) -0.001(4)
C1 0.018(5) 0.035(6) 0.020(5) -0.006(5) 0.001(4) 0.003(5)
C2 0.029(7) 0.035(7) 0.031(6) 0.010(5) 0.008(5) 0.009(5)
C3 0.019(6) 0.056(8) 0.040(7) 0.004(6) 0.009(5) -0.002(5)
C4 0.030(7) 0.063(8) 0.025(6) -0.009(6) 0.007(5) 0.011(6)
C5 0.028(6) 0.029(6) 0.035(6) -0.008(5) 0.001(5) 0.013(5)
C6 0.011(5) 0.032(6) 0.027(6) -0.007(5) -0.005(4) -0.001(4)
C7 0.015(5) 0.024(5) 0.035(6) -0.008(5) 0.003(4) -0.002(4)
C8 0.027(6) 0.023(5) 0.020(6) 0.001(4) -0.004(4) -0.006(4)
C9 0.023(6) 0.021(5) 0.042(7) 0.002(5) -0.003(5) -0.004(4)
C10 0.013(5) 0.020(5) 0.032(6) -0.003(4) -0.001(4) -0.001(4)
C11 0.019(6) 0.031(6) 0.047(7) 0.004(5) 0.010(5) 0.000(4)
C12 0.020(6) 0.025(6) 0.041(7) -0.004(5) 0.004(5) 0.002(4)
C13 0.029(7) 0.040(7) 0.035(7) -0.014(5) 0.004(5) -0.008(5)
C14 0.016(6) 0.080(10) 0.037(7) -0.001(6) 0.002(5) 0.000(6)
C15 0.021(7) 0.067(9) 0.039(7) 0.010(6) 0.004(5) 0.008(6)
C16 0.032(7) 0.045(7) 0.046(8) -0.001(6) 0.006(6) 0.003(5)
C17 0.026(6) 0.028(6) 0.022(6) 0.002(5) 0.000(4) -0.001(4)
C18 0.024(6) 0.021(5) 0.018(5) 0.002(4) 0.001(4) -0.002(4)
C19 0.019(5) 0.025(5) 0.021(6) -0.006(4) 0.007(4) -0.001(4)
C20 0.020(5) 0.021(5) 0.016(5) 0.000(4) -0.008(4) -0.001(4)
C21 0.022(6) 0.035(6) 0.020(5) 0.007(5) 0.002(4) -0.002(5)
C22 0.032(7) 0.026(6) 0.054(8) -0.023(6) -0.004(6) 0.005(5)
C23 0.025(6) 0.022(5) 0.041(7) 0.006(5) 0.005(5) 0.000(4)
C24 0.026(6) 0.029(6) 0.031(6) -0.001(5) -0.004(5) 0.002(4)
C25 0.043(8) 0.045(7) 0.035(7) 0.000(6) 0.002(5) 0.003(6)
C26 0.070(11) 0.057(9) 0.034(8) -0.001(6) -0.004(7) 0.025(7)
C27 0.101(14) 0.108(13) 0.015(7) -0.003(8) -0.008(7) 0.023(10)
C28 0.032(7) 0.047(8) 0.077(10) -0.002(7) 0.004(7) -0.007(6)
C29 0.030(7) 0.050(7) 0.040(7) 0.008(6) 0.013(5) -0.006(6)
C30 0.039(8) 0.063(9) 0.055(9) 0.012(7) 0.013(7) -0.004(6)
C31 0.048(8) 0.071(10) 0.041(8) 0.012(8) 0.003(6) 0.005(8)
C31B 0.045(12) 0.069(14) 0.042(12) 0.008(12) 0.001(11) 0.006(12)
C32 0.044(9) 0.071(10) 0.041(8) 0.008(7) 0.008(7) 0.007(8)
C32B 0.049(12) 0.071(13) 0.044(12) 0.011(12) 0.002(11) 0.008(12)
C33 0.089(15) 0.094(13) 0.069(12) 0.002(10) 0.014(10) -0.016(10)
C34 0.023(6) 0.025(5) 0.019(5) -0.003(4) -0.005(4) 0.001(4)
C35 0.027(6) 0.034(6) 0.025(6) 0.007(5) 0.004(5) -0.003(5)
C36 0.028(6) 0.025(6) 0.039(7) 0.011(5) 0.003(5) -0.009(4)
C37 0.025(6) 0.033(6) 0.033(7) -0.001(5) -0.002(5) 0.005(5)
C38 0.031(6) 0.040(7) 0.021(6) 0.002(5) 0.002(5) -0.003(5)
C39 0.030(6) 0.024(6) 0.018(6) 0.002(4) 0.000(4) 0.000(4)
C40 0.038(7) 0.039(7) 0.049(8) -0.016(6) -0.009(6) 0.009(5)
C41 0.024(6) 0.027(6) 0.029(6) -0.001(5) 0.009(5) 0.002(4)
C42 0.037(7) 0.028(6) 0.022(6) 0.005(5) -0.003(5) 0.008(5)
C43 0.035(6) 0.025(6) 0.034(6) 0.011(5) 0.002(5) 0.006(5)
C44 0.029(6) 0.029(6) 0.032(6) 0.005(5) 0.012(5) 0.002(5)
C45 0.033(7) 0.041(7) 0.024(6) 0.008(5) 0.006(5) -0.003(5)
C46 0.032(6) 0.027(6) 0.025(6) 0.006(5) 0.005(5) -0.006(4)
C47 0.057(9) 0.045(7) 0.051(9) -0.008(7) 0.018(7) -0.017(6)
Br51 0.0213(7) 0.0858(11) 0.0607(9) 0.0258(8) 0.0059(6) -0.0011(6)
Br52 0.0299(7) 0.0541(8) 0.0539(8) 0.0021(7) 0.0009(6) 0.0154(6)
O51 0.042(5) 0.020(4) 0.029(4) 0.001(3) -0.003(3) -0.002(3)
O52 0.046(5) 0.024(4) 0.038(5) 0.003(3) 0.019(4) -0.007(3)
N51 0.017(5) 0.016(4) 0.031(5) 0.001(4) 0.005(4) 0.002(3)
N52 0.018(4) 0.020(4) 0.019(4) 0.003(3) 0.005(3) -0.007(3)
C51 0.022(6) 0.026(6) 0.024(6) 0.005(4) 0.003(4) 0.000(4)
C52 0.033(6) 0.027(6) 0.044(7) 0.010(6) 0.007(5) 0.002(5)
C53 0.027(6) 0.044(7) 0.045(7) 0.016(6) 0.003(5) 0.009(5)
C54 0.020(6) 0.042(7) 0.026(6) 0.016(5) 0.008(4) -0.001(5)
C55 0.036(7) 0.036(6) 0.022(6) 0.011(5) -0.010(5) -0.004(5)
C56 0.022(5) 0.023(5) 0.023(5) 0.005(4) -0.003(4) 0.000(4)
C57 0.023(6) 0.023(5) 0.029(6) 0.000(5) 0.005(4) -0.007(4)
C58 0.021(5) 0.014(5) 0.023(5) 0.006(4) 0.002(4) -0.009(4)
C59 0.018(5) 0.013(5) 0.025(6) 0.001(4) -0.002(4) -0.005(4)
C60 0.022(5) 0.018(5) 0.012(5) 0.002(4) 0.006(4) 0.002(4)
C61 0.021(5) 0.018(5) 0.018(5) -0.009(4) 0.005(4) -0.004(4)
C62 0.024(6) 0.021(5) 0.010(5) 0.002(4) 0.001(4) 0.000(4)
C63 0.020(6) 0.025(5) 0.025(6) 0.007(5) 0.000(4) -0.001(4)
C64 0.032(7) 0.037(6) 0.016(6) 0.004(5) 0.005(5) -0.001(5)
C65 0.032(7) 0.037(7) 0.036(7) 0.000(6) -0.007(5) 0.004(5)
C66 0.020(6) 0.027(6) 0.034(6) 0.002(5) 0.001(5) -0.008(4)
C67 0.026(6) 0.023(5) 0.012(5) 0.006(4) 0.008(4) 0.000(4)
C68 0.022(5) 0.017(5) 0.016(5) -0.001(4) 0.005(4) -0.002(4)
C69 0.026(5) 0.010(4) 0.012(5) 0.003(4) 0.005(4) -0.006(4)
C70 0.016(5) 0.019(5) 0.026(6) 0.009(4) 0.011(4) -0.001(4)
C71 0.027(5) 0.019(5) 0.021(5) 0.003(4) 0.002(4) 0.004(4)
C72 0.033(6) 0.016(5) 0.031(6) 0.005(4) 0.000(5) -0.006(4)
C73 0.021(6) 0.027(5) 0.038(7) 0.004(5) -0.005(5) -0.007(4)
C74 0.031(6) 0.030(6) 0.025(6) -0.002(5) -0.006(5) 0.004(4)
C75 0.019(6) 0.048(7) 0.022(6) 0.005(5) 0.004(4) 0.008(5)
C76 0.050(8) 0.049(8) 0.035(7) 0.004(6) 0.008(6) 0.012(6)
C77 0.067(10) 0.045(7) 0.034(7) 0.000(6) 0.003(6) -0.002(7)
C78 0.024(5) 0.024(5) 0.029(6) -0.005(5) 0.003(4) 0.000(5)
C79 0.026(6) 0.030(6) 0.024(6) -0.008(5) 0.005(4) 0.007(4)
C80 0.027(6) 0.046(7) 0.030(6) 0.004(5) 0.000(5) 0.004(5)
C81 0.072(10) 0.069(9) 0.015(6) 0.002(6) -0.001(6) -0.004(7)
C82 0.052(10) 0.069(10) 0.062(10) 0.009(8) -0.009(8) 0.008(7)
C83 0.038(8) 0.094(12) 0.052(9) 0.021(8) -0.004(7) 0.001(8)
C84 0.017(5) 0.019(5) 0.025(6) -0.003(4) 0.007(4) 0.003(4)
C85 0.030(6) 0.030(6) 0.030(6) 0.005(5) 0.005(5) 0.008(5)
C86 0.031(6) 0.024(5) 0.019(6) -0.003(4) 0.006(4) -0.002(4)
C87 0.030(6) 0.017(5) 0.030(6) 0.000(4) -0.001(5) -0.001(4)
C88 0.029(6) 0.022(5) 0.035(7) -0.003(5) 0.007(5) -0.001(4)
C89 0.027(6) 0.025(5) 0.028(6) -0.003(5) -0.001(4) 0.002(4)
C90 0.057(9) 0.027(6) 0.030(7) 0.005(5) -0.003(6) -0.006(5)
C91 0.017(5) 0.022(5) 0.027(6) -0.001(4) 0.009(4) 0.000(4)
C92 0.024(6) 0.027(5) 0.015(5) -0.005(4) 0.002(4) -0.006(4)
C93 0.023(6) 0.028(6) 0.035(7) -0.009(5) 0.004(5) -0.014(4)
C94 0.016(5) 0.019(5) 0.031(6) -0.002(4) 0.006(4) -0.005(4)
C95 0.035(7) 0.021(5) 0.021(6) 0.001(4) 0.008(5) -0.002(4)
C96 0.024(5) 0.019(5) 0.023(5) -0.004(4) 0.003(4) -0.003(4)
C97 0.053(8) 0.029(6) 0.034(7) 0.012(5) 0.016(6) -0.001(5)

loop_
_atom_type_symbol
_atom_type_description
_atom_type_scat_dispersion_real
_atom_type_scat_dispersion_imag
_atom_type_scat_source
C C 0.0033 0.0016 'International Tables Vol C Tables 4.2.6.8 and 6.1.1.4'
H H 0.0000 0.0000 'International Tables Vol C Tables 4.2.6.8 and 6.1.1.4'
Br Br -0.2901 2.4595 'International Tables Vol C Tables 4.2.6.8 and 6.1.1.4'
N N 0.0061 0.0033 'International Tables Vol C Tables 4.2.6.8 and 6.1.1.4'
O O 0.0106 0.0060 'International Tables Vol C Tables 4.2.6.8 and 6.1.1.4'

loop_
_exptl_crystal_face_index_h
_exptl_crystal_face_index_k
_exptl_crystal_face_index_l
_exptl_crystal_face_perp_dist
_exptl_oxdiff_crystal_face_indexfrac_h
_exptl_oxdiff_crystal_face_indexfrac_k
_exptl_oxdiff_crystal_face_indexfrac_l
_exptl_oxdiff_crystal_face_x
_exptl_oxdiff_crystal_face_y
_exptl_oxdiff_crystal_face_z
0 0 1 0.0723 -0.0034 -0.0036 1.0015 0.0134 -0.0280 0.0160
0 1 -1 0.4396 0.0058 1.0033 -0.9929 0.0034 0.0049 -0.0708
0 -1 1 0.4526 -0.0058 -1.0033 0.9929 -0.0034 -0.0049 0.0708
-1 1 1 0.4407 -0.9953 1.0000 1.0100 0.0650 -0.0313 -0.0366
1 -1 -1 0.4027 0.9953 -1.0000 -1.0100 -0.0650 0.0313 0.0366
-1 0 -1 0.0156 -0.9910 0.0075 -1.0016 0.0215 0.0477 -0.0138
1 0 1 0.0506 0.9910 -0.0075 1.0016 -0.0215 -0.0477 0.0138
0 0 -1 0.0583 0.0034 0.0036 -1.0015 -0.0134 0.0280 -0.0160

loop_
_geom_angle_atom_site_label_1
_geom_angle_atom_site_label_2
_geom_angle_atom_site_label_3
_geom_angle
C37 O1 C40 117.3(9)
C44 O2 C47 117.3(8)
C1 N1 C20 119.7(8)
C1 N1 C34 116.4(8)
C20 N1 C34 116.3(7)
C18 N2 C17 118.3(8)
C18 N2 C41 117.6(8)
C17 N2 C41 120.3(8)
N1 C1 C6 121.4(8)
N1 C1 C2 120.0(9)
C6 C1 C2 118.7(9)
C3 C2 C1 122.3(10)
C3 C2 H2 118.8
C1 C2 H2 118.8
C2 C3 C4 117.6(10)
C2 C3 H3 121.2
C4 C3 H3 121.2
C5 C4 C3 121.7(10)
C5 C4 Br1 120.1(10)
C3 C4 Br1 118.2(8)
C4 C5 C6 121.1(11)
C4 C5 H5 119.4
C6 C5 H5 119.4
C5 C6 C1 118.5(9)
C5 C6 C7 119.2(9)
C1 C6 C7 122.3(9)
C8 C7 C6 111.4(8)
C8 C7 C23 110.7(8)
C6 C7 C23 109.2(8)
C8 C7 C22 108.7(9)
C6 C7 C22 108.3(8)
C23 C7 C22 108.4(9)
C9 C8 C20 116.0(9)
C9 C8 C7 120.7(9)
C20 C8 C7 123.2(9)
C8 C9 C10 125.1(9)
C8 C9 H9 117.5
C10 C9 H9 117.5
C18 C10 C9 116.9(9)
C18 C10 C11 118.4(8)
C9 C10 C11 124.7(9)
C12 C11 C28 113.0(10)
C12 C11 C10 108.1(8)
C28 C11 C10 113.4(9)
C12 C11 C29 106.7(8)
C28 C11 C29 107.5(10)
C10 C11 C29 107.8(9)
C17 C12 C13 118.4(10)
C17 C12 C11 119.9(9)
C13 C12 C11 121.3(10)
C14 C13 C12 121.4(11)
C14 C13 H13 119.3
C12 C13 H13 119.3
C13 C14 C15 119.9(11)
C13 C14 Br2 121.7(10)
C15 C14 Br2 118.2(9)
C16 C15 C14 118.6(11)
C16 C15 H15 120.7
C14 C15 H15 120.7
C17 C16 C15 120.9(11)
C17 C16 H16 119.5
C15 C16 H16 119.5
C16 C17 C12 120.5(10)
C16 C17 N2 120.9(10)
C12 C17 N2 118.6(9)
C10 C18 C19 121.0(9)
C10 C18 N2 120.5(8)
C19 C18 N2 118.3(9)
C20 C19 C18 118.3(9)
C20 C19 C21 121.1(8)
C18 C19 C21 120.4(9)
C19 C20 C8 121.2(9)
C19 C20 N1 118.3(8)
C8 C20 N1 120.3(9)
C19 C21 H21A 109.5
C19 C21 H21B 109.5
H21A C21 H21B 109.5
C19 C21 H21C 109.5
H21A C21 H21C 109.5
H21B C21 H21C 109.5
C7 C22 H22A 109.5
C7 C22 H22B 109.5
H22A C22 H22B 109.5
C7 C22 H22C 109.5
H22A C22 H22C 109.5
H22B C22 H22C 109.5
C24 C23 C7 114.9(8)
C24 C23 H23A 108.5
C7 C23 H23A 108.5
C24 C23 H23B 108.5
C7 C23 H23B 108.5
H23A C23 H23B 107.5
C23 C24 C25 114.8(9)
C23 C24 H24A 108.6
C25 C24 H24A 108.6
C23 C24 H24B 108.6
C25 C24 H24B 108.6
H24A C24 H24B 107.6
C26 C25 C24 112.4(10)
C26 C25 H25A 109.1
C24 C25 H25A 109.1
C26 C25 H25B 109.1
C24 C25 H25B 109.1
H25A C25 H25B 107.9
C25 C26 C27 111.1(11)
C25 C26 H26A 109.4
C27 C26 H26A 109.4
C25 C26 H26B 109.4
C27 C26 H26B 109.4
H26A C26 H26B 108.0
C26 C27 H27A 109.5
C26 C27 H27B 109.5
H27A C27 H27B 109.5
C26 C27 H27C 109.5
H27A C27 H27C 109.5
H27B C27 H27C 109.5
C11 C28 H28A 109.5
C11 C28 H28B 109.5
H28A C28 H28B 109.5
C11 C28 H28C 109.5
H28A C28 H28C 109.5
H28B C28 H28C 109.5
C30 C29 C11 116.5(10)
C30 C29 H29A 108.2
C11 C29 H29A 108.2
C30 C29 H29B 108.2
C11 C29 H29B 108.2
H29A C29 H29B 107.3
C29 C30 C31 118.5(13)
C29 C30 C31B 95(3)
C29 C30 H30A 107.7
C31 C30 H30A 107.7
C29 C30 H30B 107.7
C31 C30 H30B 107.7
H30A C30 H30B 107.1
C32 C31 C30 111.7(13)
C32 C31 H31A 109.3
C30 C31 H31A 109.3
C32 C31 H31B 109.3
C30 C31 H31B 109.3
H31A C31 H31B 107.9
C30 C31B C32B 107(5)
C30 C31B H31C 110.4
C32B C31B H31C 110.4
C30 C31B H31D 110.4
C32B C31B H31D 110.4
H31C C31B H31D 108.6
C31 C32 C33 109.5(13)
C31 C32 H32A 109.8
C33 C32 H32A 109.8
C31 C32 H32B 109.8
C33 C32 H32B 109.8
H32A C32 H32B 108.2
C33 C32B C31B 85(4)
C33 C32B H32C 114.5
C31B C32B H32C 114.5
C33 C32B H32D 114.5
C31B C32B H32D 114.5
H32C C32B H32D 111.6
C32 C33 H33A 109.5
C32 C33 H33B 109.5
H33A C33 H33B 109.5
C32 C33 H33C 109.5
H33A C33 H33C 109.5
H33B C33 H33C 109.5
C32B C33 H33D 109.5
C32B C33 H33E 109.5
H33D C33 H33E 109.5
C32B C33 H33F 109.5
H33D C33 H33F 109.5
H33E C33 H33F 109.5
C39 C34 C35 118.6(9)
C39 C34 N1 120.9(9)
C35 C34 N1 120.5(9)
C36 C35 C34 119.1(10)
C36 C35 H35 120.4
C34 C35 H35 120.4
C37 C36 C35 121.4(10)
C37 C36 H36 119.3
C35 C36 H36 119.3
C36 C37 O1 115.7(9)
C36 C37 C38 119.4(10)
O1 C37 C38 124.9(10)
C39 C38 C37 119.9(10)
C39 C38 H38 120.1
C37 C38 H38 120.1
C34 C39 C38 121.6(9)
C34 C39 H39 119.2
C38 C39 H39 119.2
O1 C40 H40A 109.5
O1 C40 H40B 109.5
H40A C40 H40B 109.5
O1 C40 H40C 109.5
H40A C40 H40C 109.5
H40B C40 H40C 109.5
C42 C41 C46 118.1(10)
C42 C41 N2 122.2(10)
C46 C41 N2 119.6(9)
C43 C42 C41 120.5(10)
C43 C42 H42 119.8
C41 C42 H42 119.8
C42 C43 C44 120.7(10)
C42 C43 H43 119.7
C44 C43 H43 119.7
O2 C44 C43 116.5(9)
O2 C44 C45 124.3(10)
C43 C44 C45 119.1(11)
C46 C45 C44 120.0(11)
C46 C45 H45 120.0
C44 C45 H45 120.0
C45 C46 C41 121.6(10)
C45 C46 H46 119.2
C41 C46 H46 119.2
O2 C47 H47A 109.5
O2 C47 H47B 109.5
H47A C47 H47B 109.5
O2 C47 H47C 109.5
H47A C47 H47C 109.5
H47B C47 H47C 109.5
C87 O51 C90 115.1(8)
C94 O52 C97 116.7(8)
C51 N51 C70 119.6(8)
C51 N51 C84 114.6(8)
C70 N51 C84 116.2(7)
C68 N52 C67 118.3(8)
C68 N52 C91 116.1(8)
C67 N52 C91 115.6(7)
C56 C51 C52 119.6(10)
C56 C51 N51 121.4(9)
C52 C51 N51 119.0(9)
C53 C52 C51 120.5(11)
C53 C52 H52 119.7
C51 C52 H52 119.7
C52 C53 C54 120.2(10)
C52 C53 H53 119.9
C54 C53 H53 119.9
C55 C54 C53 118.5(10)
C55 C54 Br51 122.4(9)
C53 C54 Br51 119.1(8)
C54 C55 C56 123.6(10)
C54 C55 H55 118.2
C56 C55 H55 118.2
C51 C56 C55 117.6(9)
C51 C56 C57 122.6(9)
C55 C56 C57 119.7(9)
C58 C57 C56 111.5(8)
C58 C57 C73 108.6(8)
C56 C57 C73 111.3(9)
C58 C57 C72 108.4(8)
C56 C57 C72 108.1(7)
C73 C57 C72 108.8(8)
C59 C58 C70 116.6(9)
C59 C58 C57 120.3(8)
C70 C58 C57 122.8(8)
C60 C59 C58 123.9(8)
C60 C59 H59 118.0
C58 C59 H59 118.0
C59 C60 C68 118.2(8)
C59 C60 C61 118.4(8)
C68 C60 C61 123.3(9)
C60 C61 C62 110.9(8)
C60 C61 C79 110.3(8)
C62 C61 C79 109.4(7)
C60 C61 C78 108.7(7)
C62 C61 C78 109.4(8)
C79 C61 C78 108.1(7)
C67 C62 C63 119.4(9)
C67 C62 C61 122.7(9)
C63 C62 C61 117.9(9)
C64 C63 C62 120.3(10)
C64 C63 H63 119.9
C62 C63 H63 119.9
C65 C64 C63 120.3(10)
C65 C64 Br52 120.1(9)
C63 C64 Br52 119.6(8)
C64 C65 C66 119.6(11)
C64 C65 H65 120.2
C66 C65 H65 120.2
C65 C66 C67 120.9(10)
C65 C66 H66 119.5
C67 C66 H66 119.5
C62 C67 C66 119.4(9)
C62 C67 N52 122.6(9)
C66 C67 N52 118.0(9)
C60 C68 N52 121.8(8)
C60 C68 C69 119.8(8)
N52 C68 C69 118.3(8)
C70 C69 C68 119.8(8)
C70 C69 C71 119.9(8)
C68 C69 C71 119.4(9)
C69 C70 C58 120.6(8)
C69 C70 N51 118.6(8)
C58 C70 N51 120.7(9)
C69 C71 H71A 109.5
C69 C71 H71B 109.5
H71A C71 H71B 109.5
C69 C71 H71C 109.5
H71A C71 H71C 109.5
H71B C71 H71C 109.5
C57 C72 H72A 109.5
C57 C72 H72B 109.5
H72A C72 H72B 109.5
C57 C72 H72C 109.5
H72A C72 H72C 109.5
H72B C72 H72C 109.5
C74 C73 C57 114.0(8)
C74 C73 H73A 108.8
C57 C73 H73A 108.8
C74 C73 H73B 108.8
C57 C73 H73B 108.8
H73A C73 H73B 107.7
C75 C74 C73 115.4(9)
C75 C74 H74A 108.4
C73 C74 H74A 108.4
C75 C74 H74B 108.4
C73 C74 H74B 108.4
H74A C74 H74B 107.5
C74 C75 C76 112.0(9)
C74 C75 H75A 109.2
C76 C75 H75A 109.2
C74 C75 H75B 109.2
C76 C75 H75B 109.2
H75A C75 H75B 107.9
C77 C76 C75 114.8(10)
C77 C76 H76A 108.6
C75 C76 H76A 108.6
C77 C76 H76B 108.6
C75 C76 H76B 108.6
H76A C76 H76B 107.5
C76 C77 H77A 109.5
C76 C77 H77B 109.5
H77A C77 H77B 109.5
C76 C77 H77C 109.5
H77A C77 H77C 109.5
H77B C77 H77C 109.5
C61 C78 H78A 109.5
C61 C78 H78B 109.5
H78A C78 H78B 109.5
C61 C78 H78C 109.5
H78A C78 H78C 109.5
H78B C78 H78C 109.5
C80 C79 C61 118.1(9)
C80 C79 H79A 107.8
C61 C79 H79A 107.8
C80 C79 H79B 107.8
C61 C79 H79B 107.8
H79A C79 H79B 107.1
C79 C80 C81 111.6(9)
C79 C80 H80A 109.3
C81 C80 H80A 109.3
C79 C80 H80B 109.3
C81 C80 H80B 109.3
H80A C80 H80B 108.0
C82 C81 C80 117.0(12)
C82 C81 H81A 108.1
C80 C81 H81A 108.1
C82 C81 H81B 108.1
C80 C81 H81B 108.1
H81A C81 H81B 107.3
C81 C82 C83 112.2(12)
C81 C82 H82A 109.2
C83 C82 H82A 109.2
C81 C82 H82B 109.2
C83 C82 H82B 109.2
H82A C82 H82B 107.9
C82 C83 H83A 109.5
C82 C83 H83B 109.5
H83A C83 H83B 109.5
C82 C83 H83C 109.5
H83A C83 H83C 109.5
H83B C83 H83C 109.5
C85 C84 C89 120.1(9)
C85 C84 N51 120.6(8)
C89 C84 N51 119.3(8)
C84 C85 C86 121.5(10)
C84 C85 H85 119.2
C86 C85 H85 119.2
C85 C86 C87 118.0(9)
C85 C86 H86 121.0
C87 C86 H86 121.0
C88 C87 O51 123.7(9)
C88 C87 C86 121.0(9)
O51 C87 C86 115.3(8)
C87 C88 C89 119.0(10)
C87 C88 H88 120.5
C89 C88 H88 120.5
C84 C89 C88 120.3(9)
C84 C89 H89 119.9
C88 C89 H89 119.9
O51 C90 H90A 109.5
O51 C90 H90B 109.5
H90A C90 H90B 109.5
O51 C90 H90C 109.5
H90A C90 H90C 109.5
H90B C90 H90C 109.5
C96 C91 C92 119.9(9)
C96 C91 N52 119.1(9)
C92 C91 N52 121.0(9)
C93 C92 C91 120.0(9)
C93 C92 H92 120.0
C91 C92 H92 120.0
C92 C93 C94 120.7(9)
C92 C93 H93 119.7
C94 C93 H93 119.7
O52 C94 C95 123.8(10)
O52 C94 C93 116.3(9)
C95 C94 C93 119.9(9)
C94 C95 C96 119.4(10)
C94 C95 H95 120.3
C96 C95 H95 120.3
C91 C96 C95 120.1(9)
C91 C96 H96 120.0
C95 C96 H96 120.0
O52 C97 H97A 109.5
O52 C97 H97B 109.5
H97A C97 H97B 109.5
O52 C97 H97C 109.5
H97A C97 H97C 109.5
H97B C97 H97C 109.5

loop_
_geom_bond_atom_site_label_1
_geom_bond_atom_site_label_2
_geom_bond_distance
Br1 C4 1.904(11)
Br2 C14 1.881(12)
O1 C37 1.375(13)
O1 C40 1.393(13)
O2 C44 1.375(13)
O2 C47 1.430(15)
N1 C1 1.394(12)
N1 C20 1.425(12)
N1 C34 1.453(13)
N2 C18 1.417(13)
N2 C17 1.419(13)
N2 C41 1.442(13)
C1 C6 1.414(15)
C1 C2 1.414(14)
C2 C3 1.357(15)
C2 H2 0.9500
C3 C4 1.413(17)
C3 H3 0.9500
C4 C5 1.359(15)
C5 C6 1.389(13)
C5 H5 0.9500
C6 C7 1.521(13)
C7 C8 1.504(14)
C7 C23 1.548(15)
C7 C22 1.554(14)
C8 C9 1.377(14)
C8 C20 1.410(13)
C9 C10 1.388(14)
C9 H9 0.9500
C10 C18 1.387(13)
C10 C11 1.523(13)
C11 C12 1.507(15)
C11 C28 1.511(16)
C11 C29 1.614(16)
C12 C17 1.388(14)
C12 C13 1.410(14)
C13 C14 1.338(17)
C13 H13 0.9500
C14 C15 1.427(18)
C15 C16 1.376(16)
C15 H15 0.9500
C16 C17 1.373(16)
C16 H16 0.9500
C18 C19 1.411(13)
C19 C20 1.394(13)
C19 C21 1.504(14)
C21 H21A 0.9800
C21 H21B 0.9800
C21 H21C 0.9800
C22 H22A 0.9800
C22 H22B 0.9800
C22 H22C 0.9800
C23 C24 1.514(14)
C23 H23A 0.9900
C23 H23B 0.9900
C24 C25 1.547(15)
C24 H24A 0.9900
C24 H24B 0.9900
C25 C26 1.484(16)
C25 H25A 0.9900
C25 H25B 0.9900
C26 C27 1.535(17)
C26 H26A 0.9900
C26 H26B 0.9900
C27 H27A 0.9800
C27 H27B 0.9800
C27 H27C 0.9800
C28 H28A 0.9800
C28 H28B 0.9800
C28 H28C 0.9800
C29 C30 1.495(18)
C29 H29A 0.9900
C29 H29B 0.9900
C30 C31 1.50(2)
C30 C31B 1.77(10)
C30 H30A 0.9900
C30 H30B 0.9900
C31 C32 1.49(3)
C31 H31A 0.9900
C31 H31B 0.9900
C31B C32B 1.82(12)
C31B H31C 0.9900
C31B H31D 0.9900
C32 C33 1.59(2)
C32 H32A 0.9900
C32 H32B 0.9900
C32B C33 1.53(3)
C32B H32C 0.9900
C32B H32D 0.9900
C33 H33A 0.9800
C33 H33B 0.9800
C33 H33C 0.9800
C33 H33D 0.9800
C33 H33E 0.9800
C33 H33F 0.9800
C34 C39 1.368(13)
C34 C35 1.409(13)
C35 C36 1.383(14)
C35 H35 0.9500
C36 C37 1.359(15)
C36 H36 0.9500
C37 C38 1.388(14)
C38 C39 1.370(14)
C38 H38 0.9500
C39 H39 0.9500
C40 H40A 0.9800
C40 H40B 0.9800
C40 H40C 0.9800
C41 C42 1.391(14)
C41 C46 1.397(15)
C42 C43 1.375(15)
C42 H42 0.9500
C43 C44 1.384(15)
C43 H43 0.9500
C44 C45 1.393(15)
C45 C46 1.357(15)
C45 H45 0.9500
C46 H46 0.9500
C47 H47A 0.9800
C47 H47B 0.9800
C47 H47C 0.9800
Br51 C54 1.862(10)
Br52 C64 1.892(11)
O51 C87 1.388(11)
O51 C90 1.413(13)
O52 C94 1.362(11)
O52 C97 1.426(13)
N51 C51 1.412(12)
N51 C70 1.412(12)
N51 C84 1.470(12)
N52 C68 1.413(12)
N52 C67 1.424(12)
N52 C91 1.452(12)
C51 C56 1.401(14)
C51 C52 1.407(14)
C52 C53 1.378(14)
C52 H52 0.9500
C53 C54 1.415(16)
C53 H53 0.9500
C54 C55 1.343(15)
C55 C56 1.409(14)
C55 H55 0.9500
C56 C57 1.519(14)
C57 C58 1.510(13)
C57 C73 1.545(15)
C57 C72 1.577(13)
C58 C59 1.402(13)
C58 C70 1.412(13)
C59 C60 1.384(13)
C59 H59 0.9500
C60 C68 1.394(13)
C60 C61 1.517(13)
C61 C62 1.531(13)
C61 C79 1.550(13)
C61 C78 1.567(13)
C62 C67 1.379(13)
C62 C63 1.394(13)
C63 C64 1.379(14)
C63 H63 0.9500
C64 C65 1.372(15)
C65 C66 1.374(14)
C65 H65 0.9500
C66 C67 1.390(14)
C66 H66 0.9500
C68 C69 1.414(13)
C69 C70 1.397(13)
C69 C71 1.507(13)
C71 H71A 0.9800
C71 H71B 0.9800
C71 H71C 0.9800
C72 H72A 0.9800
C72 H72B 0.9800
C72 H72C 0.9800
C73 C74 1.528(14)
C73 H73A 0.9900
C73 H73B 0.9900
C74 C75 1.521(14)
C74 H74A 0.9900
C74 H74B 0.9900
C75 C76 1.528(15)
C75 H75A 0.9900
C75 H75B 0.9900
C76 C77 1.496(16)
C76 H76A 0.9900
C76 H76B 0.9900
C77 H77A 0.9800
C77 H77B 0.9800
C77 H77C 0.9800
C78 H78A 0.9800
C78 H78B 0.9800
C78 H78C 0.9800
C79 C80 1.480(15)
C79 H79A 0.9900
C79 H79B 0.9900
C80 C81 1.551(16)
C80 H80A 0.9900
C80 H80B 0.9900
C81 C82 1.487(18)
C81 H81A 0.9900
C81 H81B 0.9900
C82 C83 1.490(18)
C82 H82A 0.9900
C82 H82B 0.9900
C83 H83A 0.9800
C83 H83B 0.9800
C83 H83C 0.9800
C84 C85 1.371(14)
C84 C89 1.378(14)
C85 C86 1.380(14)
C85 H85 0.9500
C86 C87 1.410(14)
C86 H86 0.9500
C87 C88 1.382(13)
C88 C89 1.396(14)
C88 H88 0.9500
C89 H89 0.9500
C90 H90A 0.9800
C90 H90B 0.9800
C90 H90C 0.9800
C91 C96 1.375(13)
C91 C92 1.394(13)
C92 C93 1.372(13)
C92 H92 0.9500
C93 C94 1.392(15)
C93 H93 0.9500
C94 C95 1.379(14)
C95 C96 1.414(13)
C95 H95 0.9500
C96 H96 0.9500
C97 H97A 0.9800
C97 H97B 0.9800
C97 H97C 0.9800
